data_4028672
loop_
_publ_author_name
'Paul Br\'emond'
'Teddy Butscher'
'Val\'erie Roubaud'
'Didier Siri'
'St\'ephane Viel'

_publ_section_title
;
 Intramolecular Hydrogen Bond in Alkoxyamines. Influence on the C-ON Bond
 Homolysis
;
_journal_name_full 'Journal of Organic Chemistry'
_journal_page_first 10524
_journal_page_last 10529
_journal_paper_doi 10.1021/jo401681w
_journal_volume 78
_journal_year 2013
_chemical_compound_source 'synthesis as described'
_chemical_formula_moiety 'C23 H40 N1 O6 P1'
_chemical_formula_sum 'C23 H40 N O6 P'
_chemical_formula_weight 457.53
_chemical_name_systematic
;
 ?
;
_space_group_IT_number 2
_symmetry_cell_setting triclinic
_symmetry_Int_Tables_number 2
_symmetry_space_group_name_Hall '-P 1'
_symmetry_space_group_name_H-M 'P -1'
_atom_sites_solution_hydrogens geom
_atom_sites_solution_primary direct
_atom_sites_solution_secondary difmap
_audit_conform_dict_location ftp://ftp.iucr.org/pub/cif_core.dic
_audit_conform_dict_name cif_core.dic
_audit_conform_dict_version 2.4
_audit_creation_date 2012-01-06T14:34:51-00:00
_audit_creation_method 'WinGX routine CIF_UPDATE'
_cell_angle_alpha 83.195(1)
_cell_angle_beta 70.494(1)
_cell_angle_gamma 69.459(1)
_cell_formula_units_Z 2
_cell_length_a 9.8626(2)
_cell_length_b 12.0215(3)
_cell_length_c 12.6871(4)
_cell_measurement_reflns_used 15938
_cell_measurement_temperature 293(2)
_cell_measurement_theta_max 28.57
_cell_measurement_theta_min 1.7
_cell_measurement_wavelength 0.71073
_cell_volume 1327.74(6)
_computing_molecular_graphics 'Ortep-3 for Windows (Farrugia, 1997)'
_computing_publication_material 'WinGX publication routines (Farrugia, 1999)'
_computing_structure_refinement 'SHELXL-97 (Sheldrick, 2008)'
_diffrn_ambient_temperature 293(2)
_diffrn_measured_fraction_theta_full 0.951
_diffrn_measured_fraction_theta_max 0.951
_diffrn_measurement_device_type KappaCCD
_diffrn_measurement_method 'Omega + Phi scan'
_diffrn_radiation_monochromator graphite
_diffrn_radiation_probe x-ray
_diffrn_radiation_type MoK\a
_diffrn_radiation_wavelength 0.71073
_diffrn_reflns_av_R_equivalents 0.058
_diffrn_reflns_av_unetI/netI 0.0607
_diffrn_reflns_limit_h_max 13
_diffrn_reflns_limit_h_min 0
_diffrn_reflns_limit_k_max 16
_diffrn_reflns_limit_k_min -13
_diffrn_reflns_limit_l_max 17
_diffrn_reflns_limit_l_min -16
_diffrn_reflns_number 15938
_diffrn_reflns_theta_full 28.57
_diffrn_reflns_theta_max 28.57
_diffrn_reflns_theta_min 1.7
_diffrn_standards_number 0
_exptl_absorpt_coefficient_mu 0.138
_exptl_absorpt_correction_type none
_exptl_crystal_colour colourless
_exptl_crystal_density_diffrn 1.144
_exptl_crystal_description prism
_exptl_crystal_F_000 496
_exptl_crystal_size_max 0.24
_exptl_crystal_size_mid 0.24
_exptl_crystal_size_min 0.04
_refine_diff_density_max 0.524
_refine_diff_density_min -0.897
_refine_diff_density_rms 0.217
_refine_ls_extinction_method none
_refine_ls_goodness_of_fit_ref 1.124
_refine_ls_hydrogen_treatment constr
_refine_ls_matrix_type full
_refine_ls_number_parameters 289
_refine_ls_number_reflns 6434
_refine_ls_number_restraints 0
_refine_ls_restrained_S_all 1.124
_refine_ls_R_factor_all 0.1365
_refine_ls_R_factor_gt 0.0764
_refine_ls_shift/su_max 0.000
_refine_ls_shift/su_mean 0
_refine_ls_structure_factor_coef Fsqd
_refine_ls_weighting_details 'calc w=1/[\s^2^(Fo^2^)+(0.1341P)^2^+0.4736P] where P=(Fo^2^+2Fc^2^)/3'
_refine_ls_weighting_scheme calc
_refine_ls_wR_factor_gt 0.2049
_refine_ls_wR_factor_ref 0.2643
_reflns_number_gt 4036
_reflns_number_total 6434
_reflns_threshold_expression >2\s(I)
_cod_data_source_file jo401681w_si_007.cif
_cod_data_source_block stoacf1
_cod_original_formula_sum 'C23 H40 N1 O6 P1'
_cod_database_code 4028672

loop_
_symmetry_equiv_pos_as_xyz
'x, y, z'
'-x, -y, -z'

loop_
_atom_site_label
_atom_site_type_symbol
_atom_site_fract_x
_atom_site_fract_y
_atom_site_fract_z
_atom_site_U_iso_or_equiv
_atom_site_adp_type
_atom_site_occupancy
_atom_site_symmetry_multiplicity
_atom_site_calc_flag
_atom_site_refinement_flags
C1 C 0.2882(3) 0.5791(2) 0.7187(2) 0.0398(6) Uani 1 1 d .
H1 H 0.3069 0.6237 0.6486 0.048 Uiso 1 1 calc R
C2 C 0.4336(3) 0.4799(2) 0.7184(2) 0.0438(6) Uani 1 1 d .
C3 C 0.5650(4) 0.4665(3) 0.6299(3) 0.0531(7) Uani 1 1 d .
H3 H 0.562 0.5153 0.5675 0.064 Uiso 1 1 calc R
C4 C 0.7019(4) 0.3813(3) 0.6323(3) 0.0685(10) Uani 1 1 d .
H4 H 0.7901 0.3737 0.5722 0.082 Uiso 1 1 calc R
C5 C 0.7071(5) 0.3085(4) 0.7231(4) 0.0810(12) Uani 1 1 d .
H5 H 0.7988 0.2513 0.7249 0.097 Uiso 1 1 calc R
C6 C 0.5767(6) 0.3200(4) 0.8119(4) 0.0818(12) Uani 1 1 d .
H6 H 0.5807 0.2708 0.874 0.098 Uiso 1 1 calc R
C7 C 0.4391(4) 0.4043(3) 0.8096(3) 0.0655(9) Uani 1 1 d .
H7 H 0.3507 0.4101 0.8691 0.079 Uiso 1 1 calc R
C8 C 0.1547(4) 0.5374(3) 0.7328(2) 0.0480(7) Uani 1 1 d .
H8A H 0.1443 0.4823 0.795 0.058 Uiso 1 1 calc R
H8B H 0.0605 0.6042 0.7465 0.058 Uiso 1 1 calc R
C9 C 0.1280(4) 0.3980(3) 0.6299(3) 0.0612(9) Uani 1 1 d .
C10 C 0.1697(5) 0.3462(4) 0.5194(3) 0.0728(11) Uani 1 1 d .
H10A H 0.2777 0.3053 0.493 0.109 Uiso 1 1 calc R
H10B H 0.142 0.4083 0.4677 0.109 Uiso 1 1 calc R
H10C H 0.1167 0.2912 0.5252 0.109 Uiso 1 1 calc R
C11 C 0.1633(3) 0.8639(2) 0.7813(2) 0.0412(6) Uani 1 1 d .
H11 H 0.1143 0.9235 0.8409 0.049 Uiso 1 1 calc R
C12 C 0.5501(4) 0.6672(4) 0.8331(4) 0.0791(12) Uani 1 1 d .
H12A H 0.509 0.617 0.8914 0.095 Uiso 1 1 calc R
H12B H 0.5754 0.6312 0.7615 0.095 Uiso 1 1 calc R
C13 C 0.6868(6) 0.6742(5) 0.8465(6) 0.122(2) Uani 1 1 d .
H13A H 0.7334 0.717 0.7846 0.184 Uiso 1 1 calc R
H13B H 0.7567 0.5955 0.8488 0.184 Uiso 1 1 calc R
H13C H 0.6609 0.7148 0.9149 0.184 Uiso 1 1 calc R
C14 C 0.4947(6) 1.0064(5) 0.7114(7) 0.141(3) Uani 1 1 d .
H14A H 0.5359 0.9944 0.773 0.169 Uiso 1 1 calc R
H14B H 0.5703 0.9538 0.6513 0.169 Uiso 1 1 calc R
C15 C 0.4725(9) 1.1190(6) 0.6759(8) 0.176(4) Uani 1 1 d .
H15A H 0.4319 1.1319 0.6147 0.263 Uiso 1 1 calc R
H15B H 0.5678 1.1338 0.6516 0.263 Uiso 1 1 calc R
H15C H 0.4018 1.172 0.736 0.263 Uiso 1 1 calc R
C16 C 0.0926(4) 0.9193(3) 0.6844(3) 0.0507(7) Uani 1 1 d .
C17 C 0.1469(5) 0.8338(3) 0.5879(3) 0.0696(10) Uani 1 1 d .
H17A H 0.113 0.7668 0.6139 0.104 Uiso 1 1 calc R
H17B H 0.2563 0.807 0.5594 0.104 Uiso 1 1 calc R
H17C H 0.1058 0.8736 0.5296 0.104 Uiso 1 1 calc R
C18 C 0.1277(5) 1.0334(3) 0.6389(4) 0.0749(11) Uani 1 1 d .
H18A H 0.2345 1.014 0.5987 0.112 Uiso 1 1 calc R
H18B H 0.101 1.0853 0.6999 0.112 Uiso 1 1 calc R
H18C H 0.0696 1.0723 0.5895 0.112 Uiso 1 1 calc R
C19 C -0.0812(4) 0.9533(4) 0.7319(4) 0.0752(11) Uani 1 1 d .
H19A H -0.1253 0.9863 0.6734 0.113 Uiso 1 1 calc R
H19B H -0.1194 1.0111 0.7901 0.113 Uiso 1 1 calc R
H19C H -0.1078 0.8839 0.762 0.113 Uiso 1 1 calc R
C20 C 0.0478(4) 0.7593(3) 0.9564(2) 0.0485(7) Uani 1 1 d .
C21 C 0.1476(5) 0.7677(4) 1.0222(3) 0.0685(10) Uani 1 1 d .
H21A H 0.2371 0.6983 1.0086 0.103 Uiso 1 1 calc R
H21B H 0.0915 0.7731 1.1006 0.103 Uiso 1 1 calc R
H21C H 0.177 0.8371 0.999 0.103 Uiso 1 1 calc R
C22 C 0.0097(5) 0.6446(3) 0.9893(3) 0.0662(9) Uani 1 1 d .
H22A H -0.0512 0.6375 0.9468 0.099 Uiso 1 1 calc R
H22B H -0.0461 0.6466 1.0676 0.099 Uiso 1 1 calc R
H22C H 0.1024 0.5779 0.974 0.099 Uiso 1 1 calc R
C23 C -0.1022(4) 0.8617(3) 0.9884(3) 0.0727(11) Uani 1 1 d .
H23A H -0.083 0.9355 0.9673 0.109 Uiso 1 1 calc R
H23B H -0.1508 0.8607 1.0677 0.109 Uiso 1 1 calc R
H23C H -0.1676 0.8537 0.9503 0.109 Uiso 1 1 calc R
N1 N 0.1205(2) 0.75700(18) 0.83061(19) 0.0386(5) Uani 1 1 d .
O1 O 0.2609(2) 0.65380(15) 0.80969(16) 0.0416(5) Uani 1 1 d .
O2 O 0.1891(3) 0.4793(2) 0.62891(18) 0.0576(6) Uani 1 1 d .
O3 O 0.0471(6) 0.3711(4) 0.7136(3) 0.155(2) Uani 1 1 d .
O4 O 0.4622(3) 0.7820(2) 0.6321(2) 0.0677(7) Uani 1 1 d .
O5 O 0.4352(3) 0.7842(2) 0.8388(2) 0.0605(6) Uani 1 1 d .
O6 O 0.3584(3) 0.9734(2) 0.7477(2) 0.0704(7) Uani 1 1 d .
P1 P 0.36988(9) 0.84006(7) 0.74001(7) 0.0496(3) Uani 1 1 d .

loop_
_atom_site_aniso_label
_atom_site_aniso_U_11
_atom_site_aniso_U_22
_atom_site_aniso_U_33
_atom_site_aniso_U_23
_atom_site_aniso_U_13
_atom_site_aniso_U_12
C1 0.0456(14) 0.0341(13) 0.0404(14) -0.0032(10) -0.0135(11) -0.0131(11)
C2 0.0491(16) 0.0330(13) 0.0483(16) -0.0037(11) -0.0168(13) -0.0099(11)
C3 0.0511(17) 0.0536(17) 0.0520(18) -0.0091(14) -0.0165(14) -0.0112(13)
C4 0.0503(19) 0.070(2) 0.074(2) -0.0221(19) -0.0180(17) -0.0004(16)
C5 0.072(3) 0.061(2) 0.100(3) -0.017(2) -0.041(2) 0.0087(19)
C6 0.097(3) 0.058(2) 0.085(3) 0.013(2) -0.048(3) -0.004(2)
C7 0.071(2) 0.0489(18) 0.064(2) 0.0073(15) -0.0210(18) -0.0079(16)
C8 0.0549(17) 0.0490(16) 0.0436(16) -0.0076(12) -0.0109(13) -0.0234(13)
C9 0.0591(19) 0.069(2) 0.061(2) -0.0150(16) -0.0081(16) -0.0337(17)
C10 0.071(2) 0.078(2) 0.075(3) -0.028(2) -0.0134(19) -0.032(2)
C11 0.0406(14) 0.0355(13) 0.0447(15) 0.0003(11) -0.0087(12) -0.0140(11)
C12 0.064(2) 0.069(2) 0.113(3) -0.007(2) -0.048(2) -0.0109(18)
C13 0.071(3) 0.129(5) 0.184(6) -0.019(4) -0.068(4) -0.020(3)
C14 0.088(4) 0.093(4) 0.250(8) 0.017(4) -0.030(4) -0.067(3)
C15 0.166(7) 0.150(6) 0.242(10) 0.046(6) -0.043(7) -0.124(6)
C16 0.0508(16) 0.0409(15) 0.0575(18) 0.0053(13) -0.0197(14) -0.0110(12)
C17 0.087(3) 0.061(2) 0.063(2) 0.0061(17) -0.039(2) -0.0141(19)
C18 0.089(3) 0.055(2) 0.084(3) 0.0236(19) -0.037(2) -0.0246(19)
C19 0.055(2) 0.076(2) 0.093(3) 0.013(2) -0.033(2) -0.0146(18)
C20 0.0572(18) 0.0480(16) 0.0396(15) -0.0050(12) -0.0074(13) -0.0225(13)
C21 0.089(3) 0.083(2) 0.0441(18) -0.0041(17) -0.0192(18) -0.042(2)
C22 0.085(3) 0.065(2) 0.0485(18) 0.0030(15) -0.0056(17) -0.0406(19)
C23 0.064(2) 0.067(2) 0.066(2) -0.0166(18) 0.0090(18) -0.0185(17)
N1 0.0388(11) 0.0317(10) 0.0420(12) -0.0018(9) -0.0098(9) -0.0100(9)
O1 0.0426(10) 0.0357(9) 0.0457(11) -0.0052(8) -0.0154(8) -0.0091(8)
O2 0.0733(15) 0.0633(13) 0.0475(12) -0.0079(10) -0.0125(11) -0.0396(12)
O3 0.224(5) 0.219(5) 0.075(2) -0.039(3) 0.022(3) -0.189(4)
O4 0.0498(13) 0.0801(16) 0.0612(15) -0.0103(12) -0.0021(11) -0.0185(11)
O5 0.0548(13) 0.0586(13) 0.0757(16) -0.0075(11) -0.0294(12) -0.0170(10)
O6 0.0585(14) 0.0538(13) 0.104(2) 0.0025(13) -0.0178(13) -0.0325(11)
P1 0.0428(4) 0.0478(4) 0.0584(5) -0.0028(3) -0.0111(4) -0.0187(3)

loop_
_atom_type_symbol
_atom_type_description
_atom_type_scat_dispersion_real
_atom_type_scat_dispersion_imag
_atom_type_scat_source
C C 0.0033 0.0016 'International Tables Vol C Tables 4.2.6.8 and 6.1.1.4'
H H 0 0 'International Tables Vol C Tables 4.2.6.8 and 6.1.1.4'
N N 0.0061 0.0033 'International Tables Vol C Tables 4.2.6.8 and 6.1.1.4'
O O 0.0106 0.006 'International Tables Vol C Tables 4.2.6.8 and 6.1.1.4'
P P 0.1023 0.0942 'International Tables Vol C Tables 4.2.6.8 and 6.1.1.4'

loop_
_geom_angle_atom_site_label_1
_geom_angle_atom_site_label_2
_geom_angle_atom_site_label_3
_geom_angle
O1 C1 C2 103.5(2)
O1 C1 C8 112.3(2)
C2 C1 C8 113.9(2)
O1 C1 H1 109
C2 C1 H1 109
C8 C1 H1 109
C3 C2 C7 118.9(3)
C3 C2 C1 120.4(3)
C7 C2 C1 120.7(3)
C2 C3 C4 120.9(3)
C2 C3 H3 119.5
C4 C3 H3 119.5
C5 C4 C3 119.9(4)
C5 C4 H4 120
C3 C4 H4 120
C4 C5 C6 119.9(3)
C4 C5 H5 120
C6 C5 H5 120
C5 C6 C7 120.5(4)
C5 C6 H6 119.8
C7 C6 H6 119.8
C6 C7 C2 119.9(4)
C6 C7 H7 120.1
C2 C7 H7 120.1
O2 C8 C1 105.7(2)
O2 C8 H8A 110.6
C1 C8 H8A 110.6
O2 C8 H8B 110.6
C1 C8 H8B 110.6
H8A C8 H8B 108.7
O3 C9 O2 121.5(3)
O3 C9 C10 124.7(3)
O2 C9 C10 113.8(3)
C9 C10 H10A 109.5
C9 C10 H10B 109.5
H10A C10 H10B 109.5
C9 C10 H10C 109.5
H10A C10 H10C 109.5
H10B C10 H10C 109.5
N1 C11 C16 111.1(2)
N1 C11 P1 114.33(17)
C16 C11 P1 112.88(19)
N1 C11 H11 105.9
C16 C11 H11 105.9
P1 C11 H11 105.9
C13 C12 O5 111.4(4)
C13 C12 H12A 109.3
O5 C12 H12A 109.3
C13 C12 H12B 109.3
O5 C12 H12B 109.3
H12A C12 H12B 108
C12 C13 H13A 109.5
C12 C13 H13B 109.5
H13A C13 H13B 109.5
C12 C13 H13C 109.5
H13A C13 H13C 109.5
H13B C13 H13C 109.5
C15 C14 O6 114.2(5)
C15 C14 H14A 108.7
O6 C14 H14A 108.7
C15 C14 H14B 108.7
O6 C14 H14B 108.7
H14A C14 H14B 107.6
C14 C15 H15A 109.5
C14 C15 H15B 109.5
H15A C15 H15B 109.5
C14 C15 H15C 109.5
H15A C15 H15C 109.5
H15B C15 H15C 109.5
C17 C16 C19 107.6(3)
C17 C16 C18 109.0(3)
C19 C16 C18 107.0(3)
C17 C16 C11 113.1(2)
C19 C16 C11 108.8(3)
C18 C16 C11 111.2(3)
C16 C17 H17A 109.5
C16 C17 H17B 109.5
H17A C17 H17B 109.5
C16 C17 H17C 109.5
H17A C17 H17C 109.5
H17B C17 H17C 109.5
C16 C18 H18A 109.5
C16 C18 H18B 109.5
H18A C18 H18B 109.5
C16 C18 H18C 109.5
H18A C18 H18C 109.5
H18B C18 H18C 109.5
C16 C19 H19A 109.5
C16 C19 H19B 109.5
H19A C19 H19B 109.5
C16 C19 H19C 109.5
H19A C19 H19C 109.5
H19B C19 H19C 109.5
N1 C20 C23 109.5(3)
N1 C20 C21 114.6(3)
C23 C20 C21 109.5(3)
N1 C20 C22 107.1(2)
C23 C20 C22 107.1(3)
C21 C20 C22 108.8(3)
C20 C21 H21A 109.5
C20 C21 H21B 109.5
H21A C21 H21B 109.5
C20 C21 H21C 109.5
H21A C21 H21C 109.5
H21B C21 H21C 109.5
C20 C22 H22A 109.5
C20 C22 H22B 109.5
H22A C22 H22B 109.5
C20 C22 H22C 109.5
H22A C22 H22C 109.5
H22B C22 H22C 109.5
C20 C23 H23A 109.5
C20 C23 H23B 109.5
H23A C23 H23B 109.5
C20 C23 H23C 109.5
H23A C23 H23C 109.5
H23B C23 H23C 109.5
O1 N1 C11 108.00(19)
O1 N1 C20 104.57(19)
C11 N1 C20 115.4(2)
C1 O1 N1 114.59(18)
C9 O2 C8 118.6(3)
C12 O5 P1 123.2(2)
C14 O6 P1 120.4(3)
O4 P1 O5 114.15(14)
O4 P1 O6 115.74(15)
O5 P1 O6 100.06(14)
O4 P1 C11 115.89(15)
O5 P1 C11 110.99(13)
O6 P1 C11 97.88(12)

loop_
_geom_bond_atom_site_label_1
_geom_bond_atom_site_label_2
_geom_bond_distance
C1 O1 1.441(3)
C1 C2 1.509(4)
C1 C8 1.518(4)
C1 H1 0.98
C2 C3 1.375(4)
C2 C7 1.388(4)
C3 C4 1.388(5)
C3 H3 0.93
C4 C5 1.365(6)
C4 H4 0.93
C5 C6 1.373(7)
C5 H5 0.93
C6 C7 1.387(5)
C6 H6 0.93
C7 H7 0.93
C8 O2 1.447(3)
C8 H8A 0.97
C8 H8B 0.97
C9 O3 1.184(5)
C9 O2 1.313(4)
C9 C10 1.472(5)
C10 H10A 0.96
C10 H10B 0.96
C10 H10C 0.96
C11 N1 1.495(3)
C11 C16 1.580(4)
C11 P1 1.849(3)
C11 H11 0.98
C12 C13 1.445(6)
C12 O5 1.455(4)
C12 H12A 0.97
C12 H12B 0.97
C13 H13A 0.96
C13 H13B 0.96
C13 H13C 0.96
C14 C15 1.341(8)
C14 O6 1.447(5)
C14 H14A 0.97
C14 H14B 0.97
C15 H15A 0.96
C15 H15B 0.96
C15 H15C 0.96
C16 C17 1.522(5)
C16 C19 1.531(5)
C16 C18 1.532(5)
C17 H17A 0.96
C17 H17B 0.96
C17 H17C 0.96
C18 H18A 0.96
C18 H18B 0.96
C18 H18C 0.96
C19 H19A 0.96
C19 H19B 0.96
C19 H19C 0.96
C20 N1 1.514(4)
C20 C23 1.520(5)
C20 C21 1.522(5)
C20 C22 1.529(4)
C21 H21A 0.96
C21 H21B 0.96
C21 H21C 0.96
C22 H22A 0.96
C22 H22B 0.96
C22 H22C 0.96
C23 H23A 0.96
C23 H23B 0.96
C23 H23C 0.96
N1 O1 1.467(3)
O4 P1 1.462(3)
O5 P1 1.572(2)
O6 P1 1.579(2)
